data_2208733
loop_
_publ_author_name
'Janzen, Daron E.'
'Botros, Maikel E.'
'Helton, Gregory P.'
'VanDerveer, Donald G.'
'Grant, Gregory J.'

_publ_section_title
;
 1,4,10,13-Tetraoxa-7,16-diazoniacyclooctadecane
 bis(hexafluorophosphate): PF~6~^{-^} acting as a pseudohalide
;
_journal_coeditor_code SQ3010
_journal_issue 4
_journal_name_full 'Acta Crystallographica Section E'
_journal_page_first o1550
_journal_page_last o1552
_journal_paper_doi 10.1107/S1600536806009342
_journal_volume 62
_journal_year 2006
_chemical_formula_iupac 'C12 H28 N2 O4 2+, 2F6 P -'
_chemical_formula_moiety 'C12 H28 N2 O4 2+, 2F6 P -'
_chemical_formula_sum 'C12 H28 F12 N2 O4 P2'
_chemical_formula_weight 554.30
_chemical_name_systematic
;
1,4,10,13-Tetraoxa-7,16-diazoniacyclooctadecane bis(hexafluorophosphate)
;
_space_group_IT_number 14
_symmetry_cell_setting monoclinic
_symmetry_space_group_name_Hall '-P 2yn'
_symmetry_space_group_name_H-M 'P 1 21/n 1'
_atom_sites_solution_hydrogens geom
_atom_sites_solution_primary direct
_atom_sites_solution_secondary difmap
_audit_creation_method SHELXL-97
_cell_angle_alpha 90.00
_cell_angle_beta 110.647(7)
_cell_angle_gamma 90.00
_cell_formula_units_Z 2
_cell_length_a 9.269(2)
_cell_length_b 10.333(2)
_cell_length_c 12.264(3)
_cell_measurement_reflns_used 7032
_cell_measurement_temperature 183(2)
_cell_measurement_theta_max 26.0212
_cell_measurement_theta_min 2.3490
_cell_volume 1099.2(4)
_computing_cell_refinement CrystalClear
_computing_data_collection 'CrystalClear (Rigaku, 2000)'
_computing_data_reduction CrystalClear
_computing_molecular_graphics 'MERCURY (Version 1.4; Bruno <i>et al.</i>, 2002)'
_computing_publication_material MERCURY
_computing_structure_refinement 'SHELX97 (Sheldrick, 1997)'
_computing_structure_solution 'SHELX97 (Sheldrick, 1997)'
_diffrn_ambient_temperature 183(2)
_diffrn_detector_area_resol_mean 14.6199
_diffrn_measured_fraction_theta_full 0.998
_diffrn_measured_fraction_theta_max 0.998
_diffrn_measurement_device_type 'Rigaku CCD'
_diffrn_measurement_method \w
_diffrn_radiation_monochromator graphite
_diffrn_radiation_source 'sealed tube'
_diffrn_radiation_type MoK\a
_diffrn_radiation_wavelength 0.71073
_diffrn_reflns_av_R_equivalents 0.0241
_diffrn_reflns_av_sigmaI/netI 0.0146
_diffrn_reflns_limit_h_max 11
_diffrn_reflns_limit_h_min -11
_diffrn_reflns_limit_k_max 12
_diffrn_reflns_limit_k_min -12
_diffrn_reflns_limit_l_max 14
_diffrn_reflns_limit_l_min -14
_diffrn_reflns_number 9148
_diffrn_reflns_theta_full 25.05
_diffrn_reflns_theta_max 25.05
_diffrn_reflns_theta_min 2.65
_exptl_absorpt_coefficient_mu 0.321
_exptl_absorpt_correction_T_max 0.9328
_exptl_absorpt_correction_T_min 0.8744
_exptl_absorpt_correction_type multi-scan
_exptl_absorpt_process_details '(CrystalClear; Rigaku, 2000)'
_exptl_crystal_colour colorless
_exptl_crystal_density_diffrn 1.675
_exptl_crystal_density_method 'not measured'
_exptl_crystal_description block
_exptl_crystal_F_000 568
_exptl_crystal_size_max 0.43
_exptl_crystal_size_mid 0.43
_exptl_crystal_size_min 0.22
_refine_diff_density_max 0.520
_refine_diff_density_min -0.398
_refine_ls_extinction_method none
_refine_ls_goodness_of_fit_ref 1.046
_refine_ls_hydrogen_treatment mixed
_refine_ls_matrix_type full
_refine_ls_number_parameters 153
_refine_ls_number_reflns 1948
_refine_ls_number_restraints 0
_refine_ls_restrained_S_all 1.046
_refine_ls_R_factor_all 0.0551
_refine_ls_R_factor_gt 0.0505
_refine_ls_shift/su_max 0.000
_refine_ls_shift/su_mean 0.000
_refine_ls_structure_factor_coef Fsqd
_refine_ls_weighting_details 'calc w=1/[\s^2^(Fo^2^)+(0.0685P)^2^+1.4259P] where P=(Fo^2^+2Fc^2^)/3'
_refine_ls_weighting_scheme calc
_refine_ls_wR_factor_gt 0.1262
_refine_ls_wR_factor_ref 0.1302
_reflns_number_gt 1785
_reflns_number_total 1948
_reflns_threshold_expression I>2\s(I)
_cod_data_source_file sq3010.cif
_cod_data_source_block I
_cod_original_sg_symbol_H-M 'P 21/n'
_cod_database_code 2208733
_cod_database_fobs_code 2208733

loop_
_symmetry_equiv_pos_as_xyz
'x, y, z'
'-x+1/2, y+1/2, -z+1/2'
'-x, -y, -z'
'x-1/2, -y-1/2, z-1/2'

loop_
_atom_site_type_symbol
_atom_site_label
_atom_site_fract_x
_atom_site_fract_y
_atom_site_fract_z
_atom_site_U_iso_or_equiv
_atom_site_adp_type
_atom_site_calc_flag
_atom_site_refinement_flags
_atom_site_occupancy
P P1 0.65663(7) 0.26270(6) -0.06318(5) 0.0271(2) Uani d . 1
F F2 0.7663(2) 0.25962(17) 0.07096(15) 0.0465(5) Uani d . 1
F F3 0.7801(2) 0.18019(17) -0.09689(16) 0.0450(5) Uani d . 1
F F4 0.5334(2) 0.34191(19) -0.02799(16) 0.0490(5) Uani d . 1
F F5 0.58359(19) 0.12772(16) -0.03861(15) 0.0419(4) Uani d . 1
F F6 0.5416(3) 0.2559(2) -0.19484(15) 0.0653(7) Uani d . 1
O O2 0.4565(2) 0.19368(19) 0.17057(15) 0.0308(4) Uani d . 1
O O1 0.7832(2) -0.15238(18) 0.06001(15) 0.0298(4) Uani d . 1
N N1 0.6808(2) 0.0113(2) 0.19904(18) 0.0256(5) Uani d . 1
C C2 0.8891(3) -0.0622(3) 0.1333(2) 0.0302(6) Uani d . 1
H H2A 0.8866 0.0197 0.0908 0.036 Uiso calc R 1
H H2B 0.9951 -0.0975 0.1587 0.036 Uiso calc R 1
F F1 0.7295(3) 0.39283(19) -0.0849(2) 0.0701(7) Uani d . 1
C C3 0.8422(3) -0.0386(3) 0.2365(2) 0.0305(6) Uani d . 1
H H3A 0.9130 0.0251 0.2890 0.037 Uiso calc R 1
H H3B 0.8498 -0.1203 0.2804 0.037 Uiso calc R 1
C C4 0.6335(3) 0.0518(3) 0.2984(2) 0.0344(6) Uani d . 1
H H4A 0.6455 -0.0219 0.3524 0.041 Uiso calc R 1
H H4B 0.7010 0.1229 0.3418 0.041 Uiso calc R 1
C C5 0.4688(3) 0.0963(3) 0.2547(2) 0.0360(6) Uani d . 1
H H5A 0.3990 0.0233 0.2192 0.043 Uiso calc R 1
H H5B 0.4408 0.1316 0.3197 0.043 Uiso calc R 1
C C6 0.3103(3) 0.2574(3) 0.1245(2) 0.0371(7) Uani d . 1
H H6A 0.3222 0.3361 0.0824 0.045 Uiso calc R 1
H H6B 0.2791 0.2853 0.1902 0.045 Uiso calc R 1
C C1 0.8153(3) -0.1761(3) -0.0437(2) 0.0381(7) Uani d . 1
H H1A 0.9154 -0.2213 -0.0244 0.046 Uiso calc R 1
H H1B 0.8220 -0.0930 -0.0818 0.046 Uiso calc R 1
H H1D 0.624(3) -0.047(3) 0.162(3) 0.028(8) Uiso d . 1
H H1C 0.671(3) 0.079(3) 0.151(3) 0.037(8) Uiso d . 1

loop_
_atom_site_aniso_label
_atom_site_aniso_U_11
_atom_site_aniso_U_22
_atom_site_aniso_U_33
_atom_site_aniso_U_12
_atom_site_aniso_U_13
_atom_site_aniso_U_23
P1 0.0302(4) 0.0269(4) 0.0249(4) 0.0038(3) 0.0107(3) 0.0014(2)
F2 0.0474(10) 0.0432(10) 0.0347(9) 0.0033(8) -0.0034(8) -0.0092(7)
F3 0.0473(10) 0.0420(10) 0.0586(11) 0.0108(8) 0.0347(9) 0.0036(8)
F4 0.0545(11) 0.0513(11) 0.0479(10) 0.0241(9) 0.0264(9) 0.0058(8)
F5 0.0423(9) 0.0373(9) 0.0471(10) -0.0088(7) 0.0170(8) -0.0026(8)
F6 0.0846(15) 0.0691(14) 0.0258(9) 0.0310(12) -0.0008(9) 0.0018(9)
O2 0.0269(9) 0.0371(10) 0.0266(9) 0.0047(8) 0.0071(7) -0.0003(8)
O1 0.0283(9) 0.0368(10) 0.0247(9) -0.0004(8) 0.0100(7) -0.0031(8)
N1 0.0269(11) 0.0242(11) 0.0230(10) -0.0013(9) 0.0056(9) -0.0015(9)
C2 0.0230(12) 0.0284(13) 0.0380(14) -0.0012(10) 0.0091(10) 0.0021(11)
F1 0.1007(17) 0.0325(10) 0.1048(18) -0.0068(11) 0.0705(15) 0.0095(11)
C3 0.0260(13) 0.0276(13) 0.0301(13) 0.0008(10) 0.0003(10) -0.0044(10)
C4 0.0504(17) 0.0307(14) 0.0230(12) 0.0087(12) 0.0141(12) 0.0024(10)
C5 0.0441(16) 0.0342(15) 0.0365(15) 0.0004(12) 0.0225(13) -0.0026(12)
C6 0.0337(15) 0.0436(16) 0.0333(14) 0.0094(12) 0.0110(12) -0.0056(12)
C1 0.0293(14) 0.0576(19) 0.0289(14) 0.0068(13) 0.0122(11) -0.0025(13)

loop_
_atom_type_symbol
_atom_type_description
_atom_type_scat_dispersion_real
_atom_type_scat_dispersion_imag
_atom_type_scat_source
C C 0.0033 0.0016 'International Tables Vol C Tables 4.2.6.8 and 6.1.1.4'
H H 0.0000 0.0000 'International Tables Vol C Tables 4.2.6.8 and 6.1.1.4'
N N 0.0061 0.0033 'International Tables Vol C Tables 4.2.6.8 and 6.1.1.4'
O O 0.0106 0.0060 'International Tables Vol C Tables 4.2.6.8 and 6.1.1.4'
F F 0.0171 0.0103 'International Tables Vol C Tables 4.2.6.8 and 6.1.1.4'
P P 0.1023 0.0942 'International Tables Vol C Tables 4.2.6.8 and 6.1.1.4'

loop_
_geom_angle_atom_site_label_1
_geom_angle_atom_site_label_2
_geom_angle_atom_site_label_3
_geom_angle_site_symmetry_1
_geom_angle_site_symmetry_3
_geom_angle
F1 P1 F4 . . 89.91(11)
F1 P1 F6 . . 92.31(14)
F4 P1 F6 . . 90.54(11)
F1 P1 F3 . . 91.32(11)
F4 P1 F3 . . 178.66(10)
F6 P1 F3 . . 89.94(11)
F1 P1 F2 . . 92.06(12)
F4 P1 F2 . . 89.29(10)
F6 P1 F2 . . 175.62(12)
F3 P1 F2 . . 90.13(10)
F1 P1 F5 . . 179.02(13)
F4 P1 F5 . . 90.30(10)
F6 P1 F5 . . 88.65(11)
F3 P1 F5 . . 88.46(9)
F2 P1 F5 . . 86.98(9)
C5 O2 C6 . . 115.9(2)
C2 O1 C1 . . 111.3(2)
C4 N1 C3 . . 113.3(2)
C4 N1 H1D . . 110(2)
C3 N1 H1D . . 107(2)
C4 N1 H1C . . 109(2)
C3 N1 H1C . . 109(2)
H1D N1 H1C . . 108(3)
O1 C2 C3 . . 107.5(2)
O1 C2 H2A . . 110.2
C3 C2 H2A . . 110.2
O1 C2 H2B . . 110.2
C3 C2 H2B . . 110.2
H2A C2 H2B . . 108.5
C2 C3 N1 . . 110.7(2)
C2 C3 H3A . . 109.5
N1 C3 H3A . . 109.5
C2 C3 H3B . . 109.5
N1 C3 H3B . . 109.5
H3A C3 H3B . . 108.1
C5 C4 N1 . . 110.5(2)
C5 C4 H4A . . 109.6
N1 C4 H4A . . 109.6
C5 C4 H4B . . 109.6
N1 C4 H4B . . 109.6
H4A C4 H4B . . 108.1
O2 C5 C4 . . 106.8(2)
O2 C5 H5A . . 110.4
C4 C5 H5A . . 110.4
O2 C5 H5B . . 110.4
C4 C5 H5B . . 110.4
H5A C5 H5B . . 108.6
O2 C6 C1 . 3_655 114.3(2)
O2 C6 H6A . . 108.7
C1 C6 H6A 3_655 . 108.7
O2 C6 H6B . . 108.7
C1 C6 H6B 3_655 . 108.7
H6A C6 H6B . . 107.6
O1 C1 C6 . 3_655 109.2(2)
O1 C1 H1A . . 109.8
C6 C1 H1A 3_655 . 109.8
O1 C1 H1B . . 109.8
C6 C1 H1B 3_655 . 109.8
H1A C1 H1B . . 108.3

loop_
_geom_bond_atom_site_label_1
_geom_bond_atom_site_label_2
_geom_bond_site_symmetry_2
_geom_bond_distance
P1 F1 . 1.5690(19)
P1 F4 . 1.5838(17)
P1 F6 . 1.5921(19)
P1 F3 . 1.5938(16)
P1 F2 . 1.6003(17)
P1 F5 . 1.6243(17)
O2 C5 . 1.416(3)
O2 C6 . 1.431(3)
O1 C2 . 1.420(3)
O1 C1 . 1.426(3)
N1 C4 . 1.493(3)
N1 C3 . 1.493(3)
N1 H1D . 0.82(3)
N1 H1C . 0.90(4)
C2 C3 . 1.497(4)
C2 H2A . 0.9900
C2 H2B . 0.9900
C3 H3A . 0.9900
C3 H3B . 0.9900
C4 C5 . 1.501(4)
C4 H4A . 0.9900
C4 H4B . 0.9900
C5 H5A . 0.9900
C5 H5B . 0.9900
C6 C1 3_655 1.493(4)
C6 H6A . 0.9900
C6 H6B . 0.9900
C1 C6 3_655 1.493(4)
C1 H1A . 0.9900
C1 H1B . 0.9900

loop_
_geom_hbond_atom_site_label_D
_geom_hbond_atom_site_label_H
_geom_hbond_atom_site_label_A
_geom_hbond_site_symmetry_A
_geom_hbond_distance_DH
_geom_hbond_distance_HA
_geom_hbond_distance_DA
_geom_hbond_angle_DHA
N1 H1C F5 . 0.90(4) 2.23(3) 2.983(3) 141(3)
N1 H1D F5 3_655 0.82(3) 2.15(3) 2.922(3) 156(3)
N1 H1C F2 . 0.90(4) 2.42(4) 3.249(3) 154(3)

loop_
_geom_torsion_atom_site_label_1
_geom_torsion_atom_site_label_2
_geom_torsion_atom_site_label_3
_geom_torsion_atom_site_label_4
_geom_torsion_site_symmetry_4
_geom_torsion
C1 O1 C2 C3 . 177.3(2)
O1 C2 C3 N1 . -58.3(3)
C4 N1 C3 C2 . -173.1(2)
C3 N1 C4 C5 . -178.0(2)
C6 O2 C5 C4 . -175.0(2)
N1 C4 C5 O2 . -54.2(3)
C5 O2 C6 C1 3_655 -72.1(3)
C2 O1 C1 C6 3_655 -172.7(2)
